data_4111307
loop_
_publ_author_name
'Kazumi Nakao'
'Masayuki Nishimura'
'Tomoya Tamachi'
'Yoshiyuki Kuwatani'
'Hitoshi Miyasaka'
'Tohru Nishinaga'
'Masahiko Iyoda'

_publ_section_title
;
 Giant Macrocycles Composed of Thiophene, Acetylene, and Ethylene Building
 Blocks
;
_journal_name_full 'Journal of the American Chemical Society'
_journal_page_first 16740
_journal_page_last 16747
_journal_paper_doi 10.1021/ja067077t
_journal_volume 128
_journal_year 2006
_chemical_formula_sum 'C150.5 H208 S10'
_chemical_formula_weight 2337.90
_space_group_IT_number 2
_symmetry_cell_setting triclinic
_symmetry_Int_Tables_number 2
_symmetry_space_group_name_Hall '-P 1'
_symmetry_space_group_name_H-M 'P -1'
_cell_angle_alpha 82.04(1)
_cell_angle_beta 71.83(1)
_cell_angle_gamma 67.93(1)
_cell_formula_units_Z 2
_cell_length_a 17.764(2)
_cell_length_b 19.503(3)
_cell_length_c 23.440(4)
_cell_measurement_reflns_used 19056
_cell_measurement_temperature 93.2
_cell_measurement_theta_max 31.0
_cell_measurement_theta_min 2.2
_cell_volume 7148.4(19)
_computing_cell_refinement CRYSTALCLEAR
_computing_data_collection CRYSTALCLEAR
_computing_data_reduction 'teXsan Ver. 2.0'
_computing_publication_material 'teXsan Ver. 2.0'
_computing_structure_refinement 'teXsan Ver. 2.0'
_computing_structure_solution SHELXS97
_diffrn_detector_area_resol_mean 28.57
_diffrn_measured_fraction_theta_full 0.8186
_diffrn_measured_fraction_theta_max 0.8186
_diffrn_measurement_device_type 'Rigaku/MSC Saturn CCD'
_diffrn_measurement_method \w
_diffrn_radiation_type 'Mo K\a'
_diffrn_radiation_wavelength 0.7107
_diffrn_reflns_av_R_equivalents 0.028
_diffrn_reflns_limit_h_max 25
_diffrn_reflns_limit_h_min -18
_diffrn_reflns_limit_k_max 28
_diffrn_reflns_limit_k_min -27
_diffrn_reflns_limit_l_max 33
_diffrn_reflns_limit_l_min -33
_diffrn_reflns_number 66326
_diffrn_reflns_theta_full 30.95
_diffrn_reflns_theta_max 30.95
_exptl_absorpt_coefficient_mu 0.201
_exptl_absorpt_correction_T_max 0.961
_exptl_absorpt_correction_T_min 0.841
_exptl_absorpt_correction_type multi-scan
_exptl_absorpt_process_details '(Jacobson, 1998)'
_exptl_crystal_colour Colorless
_exptl_crystal_density_diffrn 1.086
_exptl_crystal_description Prism
_exptl_crystal_F_000 2542.00
_exptl_crystal_size_max 0.200
_exptl_crystal_size_mid 0.200
_exptl_crystal_size_min 0.200
_refine_diff_density_max 0.90
_refine_diff_density_min -0.64
_refine_ls_extinction_method none
_refine_ls_goodness_of_fit_ref 1.989
_refine_ls_hydrogen_treatment noref
_refine_ls_number_parameters 1396
_refine_ls_number_reflns 11825
_refine_ls_R_factor_gt 0.1349
_refine_ls_shift/su_max 6.8424
_refine_ls_structure_factor_coef Fsqd
_refine_ls_weighting_details 'w = 1/[\s^2^(Fo^2^) + (0.09000(Max(Fo^2^,0) + 2Fc^2^)/3)^2^]'
_refine_ls_weighting_scheme calc
_refine_ls_wR_factor_ref 0.2967
_reflns_number_gt 11825
_reflns_number_total 65828
_reflns_threshold_expression F^2^>2.0\s(F^2^)
_cod_data_source_file ja067077tsi20061003_041357.cif
_cod_data_source_block '_Nakano'
_cod_original_cell_volume 7148.6(2)
_cod_original_sg_symbol_H-M 'P -1 '
_cod_original_formula_sum 'C150.50 H208 S10 '
_cod_database_code 4111307

loop_
_symmetry_equiv_pos_as_xyz
x,y,z
-x,-y,-z

loop_
_atom_site_label
_atom_site_type_symbol
_atom_site_fract_x
_atom_site_fract_y
_atom_site_fract_z
_atom_site_U_iso_or_equiv
_atom_site_adp_type
_atom_site_occupancy
_atom_site_symmetry_multiplicity
_atom_site_calc_flag
_atom_site_refinement_flags
S(1) S 0.8159(2) -0.6733(2) 0.4027(1) 0.078(1) Uani 1.00 1 d .
S(2) S 0.5301(2) -0.7010(2) 0.3572(1) 0.0639(9) Uani 1.00 1 d .
S(3) S 0.2516(2) -0.5488(1) 0.2700(1) 0.0580(8) Uani 1.00 1 d .
S(4) S 0.0485(2) -0.2682(2) 0.1790(1) 0.0630(9) Uani 1.00 1 d .
S(5) S -0.0093(2) 0.0257(2) 0.1055(1) 0.0601(9) Uani 1.00 1 d .
S(6) S 0.1721(2) 0.1965(2) 0.0972(1) 0.0642(10) Uani 1.00 1 d .
S(7) S 0.4679(2) 0.2092(1) 0.1364(1) 0.0563(8) Uani 1.00 1 d .
S(8) S 0.7554(2) 0.0585(2) 0.2233(1) 0.0591(9) Uani 1.00 1 d .
S(9) S 0.9449(2) -0.2116(2) 0.3321(1) 0.0619(9) Uani 1.00 1 d .
S(10) S 0.9993(2) -0.5035(2) 0.4008(2) 0.081(1) Uani 1.00 1 d .
C(1) C 0.9400(8) -0.6525(8) 0.4353(5) 0.078(5) Uani 1.00 1 d .
C(2) C 0.8926(8) -0.6990(7) 0.4405(5) 0.070(4) Uani 1.00 1 d .
C(3) C 0.8936(7) -0.7620(6) 0.4753(5) 0.061(4) Uani 1.00 1 d .
C(4) C 0.8349(7) -0.7921(6) 0.4675(5) 0.062(4) Uani 1.00 1 d .
C(5) C 0.7883(7) -0.7504(6) 0.4295(5) 0.060(4) Uani 1.00 1 d .
C(6) C 0.7238(8) -0.7617(6) 0.4140(5) 0.061(4) Uani 1.00 1 d .
C(7) C 0.6712(8) -0.7690(6) 0.3965(5) 0.062(4) Uani 1.00 1 d .
C(8) C 0.6045(7) -0.7787(6) 0.3774(4) 0.059(3) Uani 1.00 1 d .
C(9) C 0.5907(7) -0.8429(6) 0.3751(4) 0.060(3) Uani 1.00 1 d .
C(10) C 0.5185(6) -0.8289(6) 0.3544(4) 0.058(3) Uani 1.00 1 d .
C(11) C 0.4795(7) -0.7545(6) 0.3436(4) 0.055(3) Uani 1.00 1 d .
C(12) C 0.4049(8) -0.7190(6) 0.3242(5) 0.065(4) Uani 1.00 1 d .
C(13) C 0.3428(7) -0.6830(6) 0.3076(4) 0.054(3) Uani 1.00 1 d .
C(14) C 0.2709(6) -0.6425(6) 0.2878(4) 0.054(3) Uani 1.00 1 d .
C(15) C 0.2058(7) -0.6623(6) 0.2866(5) 0.063(4) Uani 1.00 1 d .
C(16) C 0.1429(7) -0.6031(6) 0.2673(5) 0.065(4) Uani 1.00 1 d .
C(17) C 0.1596(6) -0.5385(6) 0.2552(5) 0.060(3) Uani 1.00 1 d .
C(18) C 0.1078(6) -0.4684(6) 0.2378(5) 0.062(3) Uani 1.00 1 d .
C(19) C 0.0634(7) -0.4103(6) 0.2239(5) 0.059(3) Uani 1.00 1 d .
C(20) C 0.0106(7) -0.3393(5) 0.2069(4) 0.054(3) Uani 1.00 1 d .
C(21) C -0.0738(6) -0.3195(5) 0.2082(4) 0.050(3) Uani 1.00 1 d .
C(22) C -0.1076(7) -0.2448(5) 0.1861(4) 0.056(3) Uani 1.00 1 d .
C(23) C -0.0485(7) -0.2098(6) 0.1684(4) 0.056(3) Uani 1.00 1 d .
C(24) C -0.0572(8) -0.1380(6) 0.1427(5) 0.076(4) Uani 1.00 1 d .
C(25) C -0.0767(6) -0.0839(6) 0.1148(4) 0.062(3) Uani 1.00 1 d .
C(26) C -0.0749(6) -0.0116(5) 0.0905(4) 0.050(3) Uani 1.00 1 d .
C(27) C -0.1184(6) 0.0318(5) 0.0516(4) 0.042(3) Uani 1.00 1 d .
C(28) C -0.0982(6) 0.0974(5) 0.0343(4) 0.051(3) Uani 1.00 1 d .
C(29) C -0.0387(6) 0.1015(6) 0.0584(4) 0.051(3) Uani 1.00 1 d .
C(30) C 0.0008(7) 0.1556(6) 0.0500(5) 0.066(4) Uani 1.00 1 d .
C(31) C 0.0550(7) 0.1692(7) 0.0607(5) 0.072(4) Uani 1.00 1 d .
C(32) C 0.1049(6) 0.2151(6) 0.0529(4) 0.052(3) Uani 1.00 1 d .
C(33) C 0.1110(6) 0.2733(5) 0.0121(4) 0.052(3) Uani 1.00 1 d .
C(34) C 0.1722(6) 0.3016(5) 0.0174(4) 0.048(3) Uani 1.00 1 d .
C(35) C 0.2106(6) 0.2647(5) 0.0623(5) 0.053(3) Uani 1.00 1 d .
C(36) C 0.2727(7) 0.2771(5) 0.0790(5) 0.053(3) Uani 1.00 1 d .
C(37) C 0.3283(7) 0.2836(5) 0.0965(5) 0.055(3) Uani 1.00 1 d .
C(38) C 0.3942(6) 0.2893(5) 0.1161(4) 0.048(3) Uani 1.00 1 d .
C(39) C 0.4097(6) 0.3532(5) 0.1206(4) 0.047(3) Uani 1.00 1 d .
C(40) C 0.4840(6) 0.3354(5) 0.1400(4) 0.047(3) Uani 1.00 1 d .
C(41) C 0.5206(6) 0.2615(5) 0.1510(4) 0.043(3) Uani 1.00 1 d .
C(42) C 0.5936(6) 0.2238(5) 0.1724(4) 0.048(3) Uani 1.00 1 d .
C(43) C 0.6541(7) 0.1925(6) 0.1892(4) 0.055(3) Uani 1.00 1 d .
C(44) C 0.7250(6) 0.1522(6) 0.2120(4) 0.052(3) Uani 1.00 1 d .
C(45) C 0.7706(8) 0.1827(6) 0.2326(6) 0.082(5) Uani 1.00 1 d .
C(46) C 0.8346(8) 0.1272(7) 0.2542(6) 0.083(5) Uani 1.00 1 d .
C(47) C 0.8338(6) 0.0554(6) 0.2526(4) 0.057(3) Uani 1.00 1 d .
C(48) C 0.8863(7) -0.0121(6) 0.2725(5) 0.057(3) Uani 1.00 1 d .
C(49) C 0.9296(7) -0.0717(7) 0.2864(5) 0.061(4) Uani 1.00 1 d .
C(50) C 0.9839(7) -0.1395(6) 0.3038(5) 0.060(4) Uani 1.00 1 d .
C(51) C 1.0691(7) -0.1621(5) 0.3021(5) 0.054(3) Uani 1.00 1 d .
C(52) C 1.1016(7) -0.2369(6) 0.3242(5) 0.057(3) Uani 1.00 1 d .
C(53) C 1.0425(7) -0.2691(6) 0.3416(4) 0.060(3) Uani 1.00 1 d .
C(54) C 1.0499(7) -0.3414(6) 0.3655(5) 0.067(4) Uani 1.00 1 d .
C(55) C 1.0724(7) -0.3999(6) 0.3883(4) 0.064(4) Uani 1.00 1 d .
C(56) C 1.0750(7) -0.4742(6) 0.4086(4) 0.056(3) Uani 1.00 1 d .
C(57) C 1.1284(8) -0.5264(7) 0.4383(6) 0.081(5) Uani 1.00 1 d .
C(58) C 1.1054(8) -0.5908(7) 0.4522(6) 0.077(4) Uani 1.00 1 d .
C(59) C 1.0393(7) -0.5889(6) 0.4340(4) 0.059(3) Uani 1.00 1 d .
C(60) C 0.9969(8) -0.6398(7) 0.4422(5) 0.078(4) Uani 1.00 1 d .
C(61) C 0.9512(7) -0.7989(6) 0.5127(5) 0.064(4) Uani 1.00 1 d .
C(62) C 1.0381(10) -0.8513(8) 0.4778(7) 0.112(6) Uani 1.00 1 d .
C(63) C 1.098(2) -0.892(2) 0.518(1) 0.24(1) Uani 1.00 1 d .
C(64) C 1.060(4) -0.950(2) 0.559(2) 0.46(3) Uani 1.00 1 d .
C(65) C 0.8225(9) -0.8613(7) 0.4972(7) 0.088(5) Uani 1.00 1 d .
C(66) C 0.760(1) -0.8501(8) 0.5597(7) 0.108(6) Uani 1.00 1 d .
C(67) C 0.768(2) -0.928(1) 0.590(1) 0.21(1) Uani 1.00 1 d .
C(68) C 0.720(3) -0.929(2) 0.646(1) 0.31(2) Uani 1.00 1 d .
C(69) C 0.6459(8) -0.9178(7) 0.3906(5) 0.073(4) Uani 1.00 1 d .
C(70) C 0.617(1) -0.943(1) 0.4537(7) 0.136(6) Uani 1.00 1 d .
C(71) C 0.587(2) -0.918(2) 0.4951(10) 0.34(1) Uani 1.00 1 d .
C(72) C 0.560(2) -0.946(1) 0.5609(9) 0.18(1) Uani 1.00 1 d .
C(73) C 0.4874(7) -0.8886(6) 0.3451(5) 0.071(4) Uani 1.00 1 d .
C(74) C 0.5223(6) -0.9173(6) 0.2822(5) 0.057(3) Uani 1.00 1 d .
C(75) C 0.4974(8) -0.9805(7) 0.2741(5) 0.080(4) Uani 1.00 1 d .
C(76) C 0.537(1) -1.0113(8) 0.2090(6) 0.101(6) Uani 1.00 1 d .
C(77) C 0.2080(8) -0.7411(8) 0.3029(6) 0.081(4) Uani 1.00 1 d .
C(78) C 0.2489(8) -0.7876(6) 0.2497(6) 0.076(4) Uani 1.00 1 d .
C(79) C 0.261(1) -0.8713(8) 0.2647(9) 0.115(7) Uani 1.00 1 d .
C(80) C 0.306(1) -0.9212(9) 0.2099(10) 0.146(9) Uani 1.00 1 d .
C(81) C 0.0640(8) -0.6077(6) 0.2567(6) 0.077(4) Uani 1.00 1 d .
C(82) C 0.072(1) -0.611(1) 0.1938(8) 0.146(8) Uani 1.00 1 d .
C(83) C -0.010(1) -0.608(2) 0.182(1) 0.20(1) Uani 1.00 1 d .
C(84) C -0.023(1) -0.566(1) 0.129(1) 0.21(1) Uani 1.00 1 d .
C(85) C -0.1212(7) -0.3722(6) 0.2294(6) 0.071(4) Uani 1.00 1 d .
C(86) C -0.1508(7) -0.3810(6) 0.2970(6) 0.072(4) Uani 1.00 1 d .
C(87) C -0.199(1) -0.4364(8) 0.3149(8) 0.116(6) Uani 1.00 1 d .
C(88) C -0.227(1) -0.450(1) 0.3757(9) 0.139(7) Uani 1.00 1 d .
C(89) C -0.1972(7) -0.2081(6) 0.1830(5) 0.065(4) Uani 1.00 1 d .
C(90) C -0.262(1) -0.185(1) 0.2397(9) 0.146(8) Uani 1.00 1 d .
C(91) C -0.259(1) -0.143(1) 0.2799(10) 0.125(7) Uani 1.00 1 d .
C(92) C -0.310(1) -0.1178(10) 0.3398(8) 0.143(7) Uani 1.00 1 d .
C(93) C -0.1786(6) 0.0110(5) 0.0301(4) 0.052(3) Uani 1.00 1 d .
C(94) C -0.2658(7) 0.0271(6) 0.0739(5) 0.063(4) Uani 1.00 1 d .
C(95) C -0.3236(7) -0.0021(6) 0.0533(5) 0.061(4) Uani 1.00 1 d .
C(96) C -0.2977(8) -0.0842(8) 0.0538(6) 0.086(5) Uani 1.00 1 d .
C(97) C -0.1333(7) 0.1564(6) -0.0099(5) 0.060(3) Uani 1.00 1 d .
C(98) C -0.2195(7) 0.2108(7) 0.0171(6) 0.080(4) Uani 1.00 1 d .
C(99) C -0.2591(7) 0.2650(6) -0.0293(5) 0.070(4) Uani 1.00 1 d .
C(100) C -0.3441(9) 0.316(1) -0.0043(7) 0.152(7) Uani 1.00 1 d .
C(101) C 0.0606(7) 0.3022(6) -0.0341(5) 0.065(4) Uani 1.00 1 d .
C(102) C -0.0297(9) 0.3562(6) -0.0054(6) 0.088(5) Uani 1.00 1 d .
C(103) C -0.081(1) 0.3782(9) -0.0475(8) 0.131(7) Uani 1.00 1 d .
C(104) C -0.174(1) 0.433(1) -0.021(1) 0.20(1) Uani 1.00 1 d .
C(105) C 0.1923(8) 0.3643(6) -0.0212(5) 0.066(4) Uani 1.00 1 d .
C(106) C 0.2615(7) 0.3374(6) -0.0805(5) 0.065(4) Uani 1.00 1 d .
C(107) C 0.2737(9) 0.4019(9) -0.1247(7) 0.103(6) Uani 1.00 1 d .
C(108) C 0.344(1) 0.375(1) -0.1827(7) 0.136(8) Uani 1.00 1 d .
C(109) C 0.3574(6) 0.4289(5) 0.1037(4) 0.053(3) Uani 1.00 1 d .
C(110) C 0.3977(7) 0.4532(6) 0.0391(5) 0.061(4) Uani 1.00 1 d .
C(111) C 0.4064(7) 0.4058(6) -0.0096(5) 0.068(4) Uani 1.00 1 d .
C(112) C 0.4454(8) 0.4315(6) -0.0722(5) 0.073(4) Uani 1.00 1 d .
C(113) C 0.5173(7) 0.3923(6) 0.1502(4) 0.057(3) Uani 1.00 1 d .
C(114) C 0.4850(7) 0.4189(6) 0.2136(4) 0.059(3) Uani 1.00 1 d .
C(115) C 0.5194(8) 0.4751(6) 0.2231(5) 0.069(4) Uani 1.00 1 d .
C(116) C 0.482(1) 0.5064(7) 0.2855(5) 0.105(6) Uani 1.00 1 d .
C(117) C 0.7478(9) 0.2716(8) 0.2367(6) 0.092(5) Uani 1.00 1 d .
C(118) C 0.815(1) 0.288(1) 0.1886(10) 0.165(8) Uani 1.00 1 d .
C(119) C 0.773(2) 0.385(2) 0.183(3) 0.70(3) Uani 1.00 1 d .
C(120) C 0.754(3) 0.402(3) 0.229(4) 0.61(5) Uani 1.00 1 d .
C(121) C 0.8920(9) 0.1419(7) 0.2909(6) 0.088(5) Uani 1.00 1 d .
C(122) C 0.9731(9) 0.1282(8) 0.2462(6) 0.100(5) Uani 1.00 1 d .
C(123) C 1.023(1) 0.182(2) 0.2770(10) 0.21(1) Uani 1.00 1 d .
C(124) C 1.028(1) 0.132(1) 0.316(1) 0.21(1) Uani 1.00 1 d .
C(125) C 1.1158(7) -0.1092(6) 0.2805(5) 0.068(4) Uani 1.00 1 d .
C(126) C 1.1445(7) -0.1005(6) 0.2124(5) 0.072(4) Uani 1.00 1 d .
C(127) C 1.1953(8) -0.0487(7) 0.1936(6) 0.079(4) Uani 1.00 1 d .
C(128) C 1.2224(9) -0.0361(8) 0.1267(6) 0.094(5) Uani 1.00 1 d .
C(129) C 1.1912(7) -0.2734(6) 0.3269(6) 0.070(4) Uani 1.00 1 d .
C(130) C 1.252(1) -0.306(2) 0.2732(9) 0.19(1) Uani 1.00 1 d .
C(131) C 1.247(1) -0.341(1) 0.235(1) 0.17(1) Uani 1.00 1 d .
C(132) C 1.305(1) -0.3767(9) 0.1764(7) 0.124(6) Uani 1.00 1 d .
C(133) C 1.199(1) -0.5162(10) 0.4550(9) 0.153(9) Uani 1.00 1 d .
C(134) C 1.258(2) -0.505(2) 0.4246(8) 0.30(2) Uani 1.00 1 d .
C(135) C 1.322(1) -0.486(1) 0.4479(7) 0.128(8) Uani 1.00 1 d .
C(136) C 1.316(1) -0.408(1) 0.4351(6) 0.132(7) Uani 1.00 1 d .
C(137) C 1.198(1) -0.699(1) 0.4650(8) 0.173(9) Uani 1.00 1 d .
C(138) C 1.148(1) -0.659(1) 0.5089(9) 0.183(10) Uani 1.00 1 d .
C(139) C 1.251(1) -0.7635(10) 0.5263(8) 0.175(8) Uani 1.00 1 d .
C(140) C 1.337(2) -0.791(3) 0.498(1) 0.70(3) Uani 1.00 1 d .
C(141) C 0.548(5) 0.202(4) 0.860(3) 0.57(3) Uiso 1.00 1 d .
C(142) C 0.548(2) 0.198(2) 0.778(2) 0.25(1) Uiso 1.00 1 d .
C(143) C 0.543(3) 0.247(3) 0.713(2) 0.36(2) Uiso 1.00 1 d .
C(144) C 0.485(3) 0.238(3) 0.681(2) 0.35(2) Uiso 1.00 1 d .
C(145) C 0.489(2) 0.279(2) 0.618(2) 0.26(1) Uiso 1.00 1 d .
C(146) C 0.453(4) 0.281(4) 0.550(3) 0.49(3) Uiso 1.00 1 d .
C(147) C 0.510(4) 0.362(4) 0.524(3) 0.54(3) Uiso 1.00 1 d .
C(148) C 0.516(2) 0.031(1) 0.971(1) 0.189(9) Uiso 1.00 1 d .
C(149) C 0.472(2) 0.107(2) 1.010(1) 0.22(1) Uiso 1.00 1 d .
C(150) C 0.488(2) 0.163(2) 0.960(1) 0.23(1) Uiso 1.00 1 d .
C(151) C 0.557(3) 0.188(3) 0.954(2) 0.19(2) Uiso 0.50 2 d P
H(1) H 0.9110 -0.6088 0.4162 0.0938 Uiso 1.00 1 calc .
H(2) H -0.0268 0.1960 0.0273 0.0797 Uiso 1.00 1 calc .
H(3) H 0.0753 0.1307 0.0877 0.0862 Uiso 1.00 1 calc .
H(4) H 1.0271 -0.6823 0.4619 0.0938 Uiso 1.00 1 calc .
H(5) H 0.9595 -0.7619 0.5300 0.0772 Uiso 1.00 1 calc .
H(6) H 0.9254 -0.8267 0.5438 0.0772 Uiso 1.00 1 calc .
H(7) H 1.0296 -0.8872 0.4594 0.1344 Uiso 1.00 1 calc .
H(8) H 1.0647 -0.8232 0.4477 0.1344 Uiso 1.00 1 calc .
H(9) H 1.1533 -0.9172 0.4937 0.2887 Uiso 1.00 1 calc .
H(10) H 1.0993 -0.8578 0.5422 0.2887 Uiso 1.00 1 calc .
H(11) H 1.0041 -0.9249 0.5834 0.5499 Uiso 1.00 1 calc .
H(12) H 1.0583 -0.9844 0.5349 0.5499 Uiso 1.00 1 calc .
H(13) H 1.0947 -0.9764 0.5848 0.5499 Uiso 1.00 1 calc .
H(14) H 0.8017 -0.8809 0.4729 0.1055 Uiso 1.00 1 calc .
H(15) H 0.8756 -0.8958 0.5002 0.1055 Uiso 1.00 1 calc .
H(16) H 0.7741 -0.8223 0.5826 0.1292 Uiso 1.00 1 calc .
H(17) H 0.7045 -0.8246 0.5569 0.1292 Uiso 1.00 1 calc .
H(18) H 0.7531 -0.9538 0.5666 0.2532 Uiso 1.00 1 calc .
H(19) H 0.8252 -0.9529 0.5902 0.2532 Uiso 1.00 1 calc .
H(20) H 0.7340 -0.9035 0.6708 0.3718 Uiso 1.00 1 calc .
H(21) H 0.6622 -0.9051 0.6473 0.3718 Uiso 1.00 1 calc .
H(22) H 0.7301 -0.9786 0.6601 0.3718 Uiso 1.00 1 calc .
H(23) H 0.6483 -0.9524 0.3647 0.0874 Uiso 1.00 1 calc .
H(24) H 0.7010 -0.9168 0.3841 0.0874 Uiso 1.00 1 calc .
H(25) H 0.5796 -0.9665 0.4511 0.1638 Uiso 1.00 1 calc .
H(26) H 0.6670 -0.9795 0.4599 0.1638 Uiso 1.00 1 calc .
H(27) H 0.6217 -0.8924 0.4967 0.4126 Uiso 1.00 1 calc .
H(28) H 0.5346 -0.8839 0.4897 0.4126 Uiso 1.00 1 calc .
H(29) H 0.5335 -0.9053 0.5869 0.2202 Uiso 1.00 1 calc .
H(30) H 0.5217 -0.9709 0.5646 0.2202 Uiso 1.00 1 calc .
H(31) H 0.6089 -0.9795 0.5716 0.2202 Uiso 1.00 1 calc .
H(32) H 0.5034 -0.9289 0.3720 0.0849 Uiso 1.00 1 calc .
H(33) H 0.4274 -0.8683 0.3543 0.0849 Uiso 1.00 1 calc .
H(34) H 0.5025 -0.8777 0.2558 0.0684 Uiso 1.00 1 calc .
H(35) H 0.5824 -0.9338 0.2718 0.0684 Uiso 1.00 1 calc .
H(36) H 0.5156 -1.0195 0.3014 0.0956 Uiso 1.00 1 calc .
H(37) H 0.4375 -0.9635 0.2830 0.0956 Uiso 1.00 1 calc .
H(38) H 0.5187 -1.0507 0.2067 0.1208 Uiso 1.00 1 calc .
H(39) H 0.5190 -0.9730 0.1811 0.1208 Uiso 1.00 1 calc .
H(40) H 0.5969 -1.0291 0.1996 0.1208 Uiso 1.00 1 calc .
H(41) H 0.2388 -0.7612 0.3317 0.0968 Uiso 1.00 1 calc .
H(42) H 0.1517 -0.7404 0.3196 0.0968 Uiso 1.00 1 calc .
H(43) H 0.2149 -0.7697 0.2229 0.0906 Uiso 1.00 1 calc .
H(44) H 0.3030 -0.7837 0.2309 0.0906 Uiso 1.00 1 calc .
H(45) H 0.2938 -0.8885 0.2926 0.1392 Uiso 1.00 1 calc .
H(46) H 0.2069 -0.8750 0.2827 0.1392 Uiso 1.00 1 calc .
H(47) H 0.3117 -0.9709 0.2224 0.1767 Uiso 1.00 1 calc .
H(48) H 0.2738 -0.9053 0.1819 0.1767 Uiso 1.00 1 calc .
H(49) H 0.3607 -0.9183 0.1915 0.1767 Uiso 1.00 1 calc .
H(50) H 0.0551 -0.6510 0.2766 0.0923 Uiso 1.00 1 calc .
H(51) H 0.0167 -0.5653 0.2732 0.0923 Uiso 1.00 1 calc .
H(52) H 0.0856 -0.5695 0.1734 0.1754 Uiso 1.00 1 calc .
H(53) H 0.1157 -0.6552 0.1783 0.1754 Uiso 1.00 1 calc .
H(54) H -0.0065 -0.6572 0.1780 0.2354 Uiso 1.00 1 calc .
H(55) H -0.0573 -0.5863 0.2155 0.2354 Uiso 1.00 1 calc .
H(56) H -0.0276 -0.5166 0.1328 0.2464 Uiso 1.00 1 calc .
H(57) H 0.0228 -0.5876 0.0953 0.2464 Uiso 1.00 1 calc .
H(58) H -0.0745 -0.5651 0.1231 0.2464 Uiso 1.00 1 calc .
H(59) H -0.1694 -0.3545 0.2146 0.0850 Uiso 1.00 1 calc .
H(60) H -0.0850 -0.4193 0.2132 0.0850 Uiso 1.00 1 calc .
H(61) H -0.1030 -0.3993 0.3123 0.0872 Uiso 1.00 1 calc .
H(62) H -0.1874 -0.3343 0.3137 0.0872 Uiso 1.00 1 calc .
H(63) H -0.2473 -0.4167 0.2997 0.1388 Uiso 1.00 1 calc .
H(64) H -0.1625 -0.4820 0.2963 0.1388 Uiso 1.00 1 calc .
H(65) H -0.2648 -0.4052 0.3950 0.1675 Uiso 1.00 1 calc .
H(66) H -0.2556 -0.4843 0.3821 0.1675 Uiso 1.00 1 calc .
H(67) H -0.1799 -0.4703 0.3915 0.1675 Uiso 1.00 1 calc .
H(68) H -0.1999 -0.1651 0.1578 0.0789 Uiso 1.00 1 calc .
H(69) H -0.2101 -0.2417 0.1653 0.0789 Uiso 1.00 1 calc .
H(70) H -0.3136 -0.1595 0.2297 0.1731 Uiso 1.00 1 calc .
H(71) H -0.2648 -0.2301 0.2610 0.1731 Uiso 1.00 1 calc .
H(72) H -0.2042 -0.1678 0.2844 0.1517 Uiso 1.00 1 calc .
H(73) H -0.2613 -0.0979 0.2575 0.1517 Uiso 1.00 1 calc .
H(74) H -0.2872 -0.0878 0.3529 0.1725 Uiso 1.00 1 calc .
H(75) H -0.3666 -0.0895 0.3395 0.1725 Uiso 1.00 1 calc .
H(76) H -0.3093 -0.1592 0.3664 0.1725 Uiso 1.00 1 calc .
H(77) H -0.1845 0.0378 -0.0063 0.0622 Uiso 1.00 1 calc .
H(78) H -0.1546 -0.0406 0.0226 0.0622 Uiso 1.00 1 calc .
H(79) H -0.2599 0.0043 0.1116 0.0753 Uiso 1.00 1 calc .
H(80) H -0.2924 0.0792 0.0783 0.0753 Uiso 1.00 1 calc .
H(81) H -0.3794 0.0171 0.0793 0.0737 Uiso 1.00 1 calc .
H(82) H -0.3234 0.0159 0.0135 0.0737 Uiso 1.00 1 calc .
H(83) H -0.2982 -0.1034 0.0933 0.1037 Uiso 1.00 1 calc .
H(84) H -0.3362 -0.0970 0.0407 0.1037 Uiso 1.00 1 calc .
H(85) H -0.2423 -0.1046 0.0274 0.1037 Uiso 1.00 1 calc .
H(86) H -0.0956 0.1828 -0.0259 0.0722 Uiso 1.00 1 calc .
H(87) H -0.1361 0.1324 -0.0414 0.0722 Uiso 1.00 1 calc .
H(88) H -0.2558 0.1841 0.0372 0.0964 Uiso 1.00 1 calc .
H(89) H -0.2155 0.2388 0.0454 0.0964 Uiso 1.00 1 calc .
H(90) H -0.2238 0.2930 -0.0482 0.0839 Uiso 1.00 1 calc .
H(91) H -0.2607 0.2367 -0.0586 0.0839 Uiso 1.00 1 calc .
H(92) H -0.3437 0.3456 0.0247 0.1844 Uiso 1.00 1 calc .
H(93) H -0.3639 0.3473 -0.0354 0.1844 Uiso 1.00 1 calc .
H(94) H -0.3805 0.2892 0.0144 0.1844 Uiso 1.00 1 calc .
H(95) H 0.0892 0.3273 -0.0659 0.0784 Uiso 1.00 1 calc .
H(96) H 0.0568 0.2615 -0.0497 0.0784 Uiso 1.00 1 calc .
H(97) H -0.0564 0.3326 0.0288 0.1058 Uiso 1.00 1 calc .
H(98) H -0.0260 0.3991 0.0066 0.1058 Uiso 1.00 1 calc .
H(99) H -0.0536 0.4017 -0.0815 0.1581 Uiso 1.00 1 calc .
H(100) H -0.0833 0.3349 -0.0597 0.1581 Uiso 1.00 1 calc .
H(101) H -0.1729 0.4769 -0.0093 0.2406 Uiso 1.00 1 calc .
H(102) H -0.2030 0.4447 -0.0514 0.2406 Uiso 1.00 1 calc .
H(103) H -0.2028 0.4100 0.0122 0.2406 Uiso 1.00 1 calc .
H(104) H 0.1422 0.3977 -0.0302 0.0796 Uiso 1.00 1 calc .
H(105) H 0.2111 0.3891 0.0005 0.0796 Uiso 1.00 1 calc .
H(106) H 0.3135 0.3097 -0.0717 0.0776 Uiso 1.00 1 calc .
H(107) H 0.2462 0.3065 -0.0994 0.0776 Uiso 1.00 1 calc .
H(108) H 0.2221 0.4290 -0.1343 0.1233 Uiso 1.00 1 calc .
H(109) H 0.2881 0.4333 -0.1057 0.1233 Uiso 1.00 1 calc .
H(110) H 0.3958 0.3477 -0.1738 0.1632 Uiso 1.00 1 calc .
H(111) H 0.3299 0.3432 -0.2023 0.1632 Uiso 1.00 1 calc .
H(112) H 0.3489 0.4157 -0.2084 0.1632 Uiso 1.00 1 calc .
H(113) H 0.3029 0.4292 0.1062 0.0642 Uiso 1.00 1 calc .
H(114) H 0.3521 0.4632 0.1312 0.0642 Uiso 1.00 1 calc .
H(115) H 0.3632 0.5024 0.0320 0.0730 Uiso 1.00 1 calc .
H(116) H 0.4525 0.4519 0.0369 0.0730 Uiso 1.00 1 calc .
H(117) H 0.4413 0.3565 -0.0029 0.0819 Uiso 1.00 1 calc .
H(118) H 0.3518 0.4066 -0.0075 0.0819 Uiso 1.00 1 calc .
H(119) H 0.5003 0.4307 -0.0750 0.0874 Uiso 1.00 1 calc .
H(120) H 0.4497 0.3995 -0.1011 0.0874 Uiso 1.00 1 calc .
H(121) H 0.4107 0.4805 -0.0797 0.0874 Uiso 1.00 1 calc .
H(122) H 0.5774 0.3709 0.1402 0.0682 Uiso 1.00 1 calc .
H(123) H 0.5015 0.4339 0.1244 0.0682 Uiso 1.00 1 calc .
H(124) H 0.4251 0.4409 0.2236 0.0711 Uiso 1.00 1 calc .
H(125) H 0.5005 0.3774 0.2396 0.0711 Uiso 1.00 1 calc .
H(126) H 0.5790 0.4519 0.2161 0.0824 Uiso 1.00 1 calc .
H(127) H 0.5078 0.5148 0.1949 0.0824 Uiso 1.00 1 calc .
H(128) H 0.5066 0.5411 0.2883 0.1264 Uiso 1.00 1 calc .
H(129) H 0.4226 0.5304 0.2931 0.1264 Uiso 1.00 1 calc .
H(130) H 0.4936 0.4674 0.3143 0.1264 Uiso 1.00 1 calc .
H(131) H 0.6940 0.2987 0.2305 0.1108 Uiso 1.00 1 calc .
H(132) H 0.7483 0.2831 0.2746 0.1108 Uiso 1.00 1 calc .
H(133) H 0.8661 0.2717 0.1993 0.1985 Uiso 1.00 1 calc .
H(134) H 0.8241 0.2654 0.1523 0.1985 Uiso 1.00 1 calc .
H(135) H 0.8142 0.4031 0.1566 0.8281 Uiso 1.00 1 calc .
H(136) H 0.7249 0.3997 0.1673 0.8281 Uiso 1.00 1 calc .
H(137) H 0.8030 0.3854 0.2431 0.7196 Uiso 1.00 1 calc .
H(138) H 0.7312 0.4550 0.2293 0.7196 Uiso 1.00 1 calc .
H(139) H 0.7135 0.3827 0.2535 0.7196 Uiso 1.00 1 calc .
H(140) H 0.8688 0.1913 0.3042 0.1059 Uiso 1.00 1 calc .
H(141) H 0.8969 0.1086 0.3243 0.1059 Uiso 1.00 1 calc .
H(142) H 1.0062 0.0768 0.2438 0.1206 Uiso 1.00 1 calc .
H(143) H 0.9664 0.1467 0.2076 0.1206 Uiso 1.00 1 calc .
H(144) H 1.0751 0.1851 0.2516 0.2574 Uiso 1.00 1 calc .
H(145) H 0.9860 0.2304 0.2912 0.2574 Uiso 1.00 1 calc .
H(146) H 0.9732 0.1316 0.3361 0.2471 Uiso 1.00 1 calc .
H(147) H 1.0623 0.0863 0.2965 0.2471 Uiso 1.00 1 calc .
H(148) H 1.0532 0.1405 0.3429 0.2471 Uiso 1.00 1 calc .
H(149) H 1.0796 -0.0621 0.2967 0.0812 Uiso 1.00 1 calc .
H(150) H 1.1645 -0.1266 0.2948 0.0812 Uiso 1.00 1 calc .
H(151) H 1.1789 -0.1477 0.1956 0.0867 Uiso 1.00 1 calc .
H(152) H 1.0961 -0.0805 0.1978 0.0867 Uiso 1.00 1 calc .
H(153) H 1.1613 -0.0023 0.2119 0.0950 Uiso 1.00 1 calc .
H(154) H 1.2445 -0.0698 0.2072 0.0950 Uiso 1.00 1 calc .
H(155) H 1.2568 -0.0820 0.1078 0.1128 Uiso 1.00 1 calc .
H(156) H 1.1737 -0.0144 0.1125 0.1128 Uiso 1.00 1 calc .
H(157) H 1.2536 -0.0038 0.1175 0.1128 Uiso 1.00 1 calc .
H(158) H 1.2076 -0.2370 0.3377 0.0842 Uiso 1.00 1 calc .
H(159) H 1.1925 -0.3112 0.3572 0.0842 Uiso 1.00 1 calc .
H(160) H 1.2657 -0.2655 0.2508 0.2303 Uiso 1.00 1 calc .
H(161) H 1.2989 -0.3385 0.2861 0.2303 Uiso 1.00 1 calc .
H(162) H 1.2345 -0.3814 0.2582 0.2050 Uiso 1.00 1 calc .
H(163) H 1.1988 -0.3081 0.2240 0.2050 Uiso 1.00 1 calc .
H(164) H 1.3549 -0.4136 0.1829 0.1494 Uiso 1.00 1 calc .
H(165) H 1.2766 -0.3988 0.1604 0.1494 Uiso 1.00 1 calc .
H(166) H 1.3197 -0.3401 0.1487 0.1494 Uiso 1.00 1 calc .
H(167) H 1.1708 -0.4762 0.4818 0.1829 Uiso 1.00 1 calc .
H(168) H 1.2210 -0.5606 0.4763 0.1829 Uiso 1.00 1 calc .
H(169) H 1.2907 -0.5474 0.4010 0.3593 Uiso 1.00 1 calc .
H(170) H 1.2373 -0.4637 0.3994 0.3593 Uiso 1.00 1 calc .
H(171) H 1.3092 -0.4953 0.4902 0.1538 Uiso 1.00 1 calc .
H(172) H 1.3774 -0.5178 0.4291 0.1538 Uiso 1.00 1 calc .
H(173) H 1.3553 -0.3988 0.4501 0.1588 Uiso 1.00 1 calc .
H(174) H 1.3287 -0.3982 0.3929 0.1588 Uiso 1.00 1 calc .
H(175) H 1.2602 -0.3756 0.4539 0.1588 Uiso 1.00 1 calc .
H(176) H 1.1732 -0.7201 0.4457 0.2064 Uiso 1.00 1 calc .
H(177) H 1.2335 -0.6763 0.4358 0.2064 Uiso 1.00 1 calc .
H(178) H 1.1744 -0.6420 0.5310 0.2194 Uiso 1.00 1 calc .
H(179) H 1.1092 -0.6793 0.5359 0.2194 Uiso 1.00 1 calc .
H(180) H 1.2398 -0.7355 0.5600 0.2116 Uiso 1.00 1 calc .
H(181) H 1.2295 -0.8025 0.5389 0.2116 Uiso 1.00 1 calc .
H(182) H 1.3655 -0.8230 0.5255 0.8546 Uiso 1.00 1 calc .
H(183) H 1.3473 -0.8185 0.4642 0.8546 Uiso 1.00 1 calc .
H(184) H 1.3577 -0.7517 0.4856 0.8546 Uiso 1.00 1 calc .

loop_
_atom_site_aniso_label
_atom_site_aniso_U_11
_atom_site_aniso_U_22
_atom_site_aniso_U_33
_atom_site_aniso_U_12
_atom_site_aniso_U_13
_atom_site_aniso_U_23
S(1) 0.089(2) 0.103(2) 0.062(2) -0.055(2) -0.030(2) 0.017(2)
S(2) 0.062(2) 0.071(2) 0.061(2) -0.029(2) -0.019(2) 0.012(1)
S(3) 0.057(2) 0.060(2) 0.054(2) -0.020(1) -0.014(1) 0.002(1)
S(4) 0.055(2) 0.067(2) 0.064(2) -0.028(1) -0.010(1) 0.010(1)
S(5) 0.049(2) 0.087(2) 0.052(2) -0.028(2) -0.021(1) 0.004(1)
S(6) 0.070(2) 0.078(2) 0.067(2) -0.046(2) -0.030(2) 0.012(2)
S(7) 0.061(2) 0.055(2) 0.068(2) -0.028(1) -0.038(1) 0.020(1)
S(8) 0.055(2) 0.067(2) 0.062(2) -0.017(1) -0.029(1) -0.007(1)
S(9) 0.058(2) 0.069(2) 0.061(2) -0.027(1) -0.014(1) 0.000(1)
S(10) 0.072(2) 0.084(2) 0.101(3) -0.027(2) -0.046(2) 0.008(2)
C(1) 0.065(9) 0.13(1) 0.050(7) -0.046(8) -0.002(6) -0.026(7)
C(2) 0.075(9) 0.099(9) 0.050(6) -0.048(8) -0.010(6) -0.013(6)
C(3) 0.064(8) 0.058(7) 0.059(7) -0.019(6) -0.013(6) -0.013(6)
C(4) 0.064(7) 0.063(7) 0.057(7) -0.023(6) -0.013(6) -0.006(6)
C(5) 0.062(7) 0.076(8) 0.049(6) -0.030(6) -0.013(6) -0.012(5)
C(6) 0.061(8) 0.070(8) 0.046(6) -0.017(6) -0.010(6) -0.007(5)
C(7) 0.063(8) 0.068(7) 0.052(7) -0.014(6) -0.026(6) 0.001(5)
C(8) 0.055(7) 0.076(8) 0.045(6) -0.024(6) -0.016(5) 0.013(5)
C(9) 0.058(7) 0.072(8) 0.045(6) -0.022(6) -0.013(5) 0.011(6)
C(10) 0.048(6) 0.082(8) 0.043(6) -0.032(6) -0.012(5) 0.025(6)
C(11) 0.054(7) 0.075(8) 0.043(6) -0.036(6) -0.012(5) 0.009(5)
C(12) 0.059(8) 0.081(8) 0.055(7) -0.036(7) -0.013(6) 0.020(6)
C(13) 0.057(7) 0.063(7) 0.037(6) -0.026(6) -0.001(5) -0.001(5)
C(14) 0.037(6) 0.071(7) 0.048(6) -0.017(5) -0.009(5) 0.007(5)
C(15) 0.053(7) 0.067(7) 0.075(8) -0.029(6) -0.024(6) 0.014(6)
C(16) 0.065(8) 0.063(7) 0.066(7) -0.024(6) -0.015(6) -0.005(6)
C(17) 0.047(7) 0.057(7) 0.060(7) -0.009(5) -0.004(5) -0.006(5)
C(18) 0.036(6) 0.067(7) 0.071(7) -0.013(6) -0.011(6) 0.013(6)
C(19) 0.046(6) 0.064(7) 0.066(7) -0.021(6) -0.015(6) 0.009(6)
C(20) 0.054(7) 0.055(6) 0.049(6) -0.026(6) 0.000(5) -0.009(5)
C(21) 0.046(6) 0.051(6) 0.057(6) -0.024(5) -0.007(5) -0.013(5)
C(22) 0.068(8) 0.053(6) 0.049(6) -0.017(6) -0.023(6) -0.002(5)
C(23) 0.067(7) 0.067(7) 0.041(6) -0.031(6) -0.021(5) 0.013(5)
C(24) 0.095(10) 0.060(7) 0.045(6) -0.017(7) 0.003(6) 0.001(6)
C(25) 0.045(6) 0.063(7) 0.047(6) 0.003(5) 0.001(5) 0.002(6)
C(26) 0.035(5) 0.066(7) 0.043(6) -0.013(5) -0.010(5) 0.004(5)
C(27) 0.043(6) 0.053(6) 0.038(5) -0.017(5) -0.020(4) -0.006(4)
C(28) 0.047(6) 0.057(6) 0.057(6) -0.027(5) -0.014(5) 0.003(5)
C(29) 0.039(6) 0.067(7) 0.050(6) -0.026(5) -0.010(5) -0.004(5)
C(30) 0.058(7) 0.077(8) 0.079(8) -0.033(6) -0.014(6) -0.032(6)
C(31) 0.057(8) 0.104(9) 0.072(8) -0.040(7) -0.020(6) -0.020(7)
C(32) 0.045(6) 0.064(7) 0.059(6) -0.026(5) -0.022(5) -0.006(5)
C(33) 0.045(6) 0.057(6) 0.056(6) -0.013(5) -0.019(5) -0.012(5)
C(34) 0.046(6) 0.046(6) 0.053(6) -0.015(5) -0.015(5) -0.004(5)
C(35) 0.048(6) 0.043(6) 0.081(7) -0.020(5) -0.031(6) 0.002(5)
C(36) 0.055(7) 0.044(6) 0.071(7) -0.026(5) -0.025(6) 0.005(5)
C(37) 0.053(7) 0.057(6) 0.059(7) -0.028(5) -0.021(6) 0.022(5)
C(38) 0.045(6) 0.056(6) 0.058(6) -0.026(5) -0.032(5) 0.018(5)
C(39) 0.053(6) 0.052(6) 0.046(6) -0.029(5) -0.019(5) 0.008(5)
C(40) 0.049(6) 0.055(6) 0.051(6) -0.037(5) -0.017(5) 0.013(5)
C(41) 0.033(5) 0.061(6) 0.043(5) -0.027(5) -0.013(4) 0.014(5)
C(42) 0.034(6) 0.065(7) 0.049(6) -0.023(5) -0.016(5) 0.007(5)
C(43) 0.046(7) 0.074(7) 0.048(6) -0.031(6) -0.009(5) 0.004(5)
C(44) 0.046(6) 0.068(7) 0.052(6) -0.027(5) -0.025(5) 0.015(5)
C(45) 0.089(9) 0.068(8) 0.13(1) -0.054(7) -0.070(9) 0.045(8)
C(46) 0.073(8) 0.087(9) 0.12(1) -0.048(7) -0.070(8) 0.046(8)
C(47) 0.043(6) 0.074(8) 0.058(7) -0.021(6) -0.021(5) 0.006(6)
C(48) 0.050(6) 0.065(7) 0.060(7) -0.023(6) -0.017(6) -0.005(6)
C(49) 0.055(7) 0.072(8) 0.058(7) -0.023(6) -0.019(6) 0.004(6)
C(50) 0.070(8) 0.066(7) 0.056(7) -0.033(6) -0.027(6) 0.007(6)
C(51) 0.055(7) 0.052(6) 0.057(6) -0.015(5) -0.020(5) -0.008(5)
C(52) 0.049(6) 0.061(7) 0.057(6) -0.019(5) -0.013(5) 0.004(5)
C(53) 0.053(7) 0.073(8) 0.046(6) -0.019(6) -0.005(5) 0.000(5)
C(54) 0.076(8) 0.046(6) 0.053(6) -0.008(6) -0.002(6) 0.003(5)
C(55) 0.078(8) 0.060(7) 0.045(6) -0.019(6) -0.011(6) -0.003(6)
C(56) 0.057(7) 0.070(7) 0.037(5) -0.022(6) -0.005(5) -0.007(5)
C(57) 0.078(9) 0.088(9) 0.090(9) -0.046(8) -0.038(8) 0.037(8)
C(58) 0.087(9) 0.078(8) 0.091(9) -0.050(8) -0.050(8) 0.040(7)
C(59) 0.060(7) 0.083(8) 0.038(6) -0.038(7) -0.005(5) 0.000(5)
C(60) 0.067(9) 0.103(10) 0.052(7) -0.032(8) 0.004(6) -0.006(7)
C(61) 0.071(8) 0.058(7) 0.068(7) -0.009(6) -0.038(6) -0.008(6)
C(62) 0.09(1) 0.11(1) 0.13(1) 0.013(9) -0.06(1) -0.064(10)
C(63) 0.19(2) 0.21(3) 0.29(3) 0.12(2) -0.19(2) -0.17(2)
C(64) 0.82(10) 0.14(2) 0.30(4) 0.21(4) -0.43(5) -0.12(2)
C(65) 0.10(1) 0.062(8) 0.12(1) -0.023(7) -0.058(10) 0.009(8)
C(66) 0.15(1) 0.12(1) 0.10(1) -0.09(1) -0.06(1) 0.042(10)
C(67) 0.36(4) 0.19(2) 0.15(2) -0.19(3) -0.09(2) 0.08(2)
C(68) 0.62(7) 0.33(4) 0.25(3) -0.38(5) -0.31(4) 0.20(3)
C(69) 0.073(8) 0.078(8) 0.061(7) -0.025(7) -0.015(6) 0.004(6)
C(70) 0.11(1) 0.14(1) 0.065(10) 0.01(1) 0.015(10) 0.03(1)
C(71) 0.32(4) 0.27(3) 0.09(2) 0.16(3) 0.07(2) 0.05(2)
C(72) 0.22(2) 0.20(2) 0.14(2) -0.14(2) -0.04(2) 0.09(2)
C(73) 0.061(8) 0.074(8) 0.077(9) -0.031(6) -0.023(7) 0.026(7)
C(74) 0.045(6) 0.057(6) 0.068(7) -0.016(5) -0.020(6) 0.009(6)
C(75) 0.078(9) 0.087(9) 0.074(9) -0.033(7) -0.027(7) 0.019(7)
C(76) 0.13(1) 0.10(1) 0.079(10) -0.045(10) -0.037(9) 0.002(8)
C(77) 0.058(8) 0.11(1) 0.084(9) -0.048(8) -0.021(7) 0.028(8)
C(78) 0.093(10) 0.060(7) 0.085(9) -0.022(7) -0.049(8) 0.003(7)
C(79) 0.14(1) 0.061(9) 0.20(2) -0.053(9) -0.12(1) 0.06(1)
C(80) 0.23(2) 0.067(10) 0.21(2) -0.06(1) -0.15(2) 0.01(1)
C(81) 0.061(8) 0.060(7) 0.100(10) -0.014(6) -0.022(7) 0.004(7)
C(82) 0.12(1) 0.24(2) 0.10(1) -0.08(2) -0.05(1) 0.00(1)
C(83) 0.11(1) 0.32(3) 0.21(2) -0.10(2) -0.12(2) 0.08(2)
C(84) 0.10(1) 0.24(2) 0.24(2) 0.06(1) -0.09(2) -0.16(2)
C(85) 0.056(7) 0.062(7) 0.096(9) -0.029(6) -0.014(7) 0.000(6)
C(86) 0.049(7) 0.063(7) 0.109(10) -0.036(6) -0.024(7) 0.035(7)
C(87) 0.10(1) 0.10(1) 0.12(1) -0.039(10) 0.00(1) 0.012(10)
C(88) 0.11(1) 0.14(2) 0.15(2) -0.04(1) -0.03(1) 0.05(1)
C(89) 0.056(7) 0.065(7) 0.070(8) -0.018(6) -0.019(6) 0.007(6)
C(90) 0.09(1) 0.18(2) 0.15(2) 0.02(1) -0.08(1) -0.01(1)
C(91) 0.08(1) 0.15(2) 0.15(2) -0.02(1) -0.05(1) -0.05(1)
C(92) 0.15(2) 0.12(1) 0.10(1) 0.01(1) -0.02(1) -0.02(1)
C(93) 0.049(6) 0.063(6) 0.054(6) -0.027(5) -0.018(5) -0.005(5)
C(94) 0.056(7) 0.074(7) 0.063(7) -0.027(6) -0.023(6) 0.011(6)
C(95) 0.051(7) 0.083(8) 0.060(7) -0.032(6) -0.019(6) -0.001(6)
C(96) 0.074(9) 0.11(1) 0.094(9) -0.034(8) -0.029(8) -0.033(8)
C(97) 0.059(7) 0.056(6) 0.063(7) -0.022(6) -0.014(6) 0.003(5)
C(98) 0.055(7) 0.078(8) 0.094(9) -0.013(6) -0.032(7) 0.037(7)
C(99) 0.059(7) 0.061(7) 0.080(8) -0.013(6) -0.022(6) 0.014(6)
C(100) 0.064(10) 0.23(2) 0.10(1) 0.00(1) -0.022(9) 0.05(1)
C(101) 0.057(7) 0.059(7) 0.082(8) -0.014(6) -0.029(6) -0.009(6)
C(102) 0.090(10) 0.062(8) 0.13(1) -0.007(7) -0.074(9) -0.005(7)
C(103) 0.10(1) 0.13(1) 0.17(2) 0.00(1) -0.09(1) -0.03(1)
C(104) 0.10(1) 0.13(2) 0.35(3) 0.04(1) -0.10(2) -0.10(2)
C(105) 0.075(8) 0.057(7) 0.075(8) -0.015(6) -0.041(7) -0.007(6)
C(106) 0.071(8) 0.070(7) 0.071(7) -0.044(6) -0.028(7) 0.017(6)
C(107) 0.09(1) 0.14(1) 0.10(1) -0.055(10) -0.061(9) 0.042(10)
C(108) 0.14(2) 0.21(2) 0.09(1) -0.12(2) -0.03(1) 0.04(1)
C(109) 0.059(7) 0.055(6) 0.053(6) -0.022(5) -0.027(5) 0.014(5)
C(110) 0.066(7) 0.057(7) 0.071(7) -0.028(6) -0.036(6) 0.019(6)
C(111) 0.076(8) 0.075(8) 0.062(7) -0.041(7) -0.023(6) 0.023(6)
C(112) 0.086(9) 0.083(8) 0.064(7) -0.051(7) -0.023(7) 0.017(6)
C(113) 0.063(7) 0.076(7) 0.052(6) -0.048(6) -0.023(6) 0.013(5)
C(114) 0.073(8) 0.063(7) 0.042(6) -0.032(6) -0.009(6) 0.004(5)
C(115) 0.087(9) 0.066(7) 0.053(7) -0.035(7) -0.009(6) -0.004(6)
C(116) 0.18(2) 0.085(9) 0.060(8) -0.08(1) -0.002(9) -0.015(7)
C(117) 0.073(9) 0.11(1) 0.087(9) -0.026(8) -0.036(8) 0.040(8)
C(118) 0.09(1) 0.14(2) 0.20(2) -0.01(1) -0.04(1) 0.05(2)
C(119) 0.08(2) 0.25(4) 1.4(2) -0.03(2) 0.09(4) 0.48(7)
C(120) 0.56(8) 0.35(6) 1.3(2) -0.29(6) -0.8(1) 0.54(8)
C(121) 0.090(10) 0.073(8) 0.100(10) -0.045(8) 0.002(8) -0.020(7)
C(122) 0.09(1) 0.10(1) 0.065(8) 0.009(8) -0.001(8) -0.013(7)
C(123) 0.09(1) 0.40(4) 0.21(2) -0.17(2) -0.11(1) 0.20(2)
C(124) 0.16(2) 0.10(1) 0.32(3) -0.06(1) 0.02(2) -0.02(2)
C(125) 0.049(7) 0.060(7) 0.081(8) -0.004(6) -0.020(6) -0.004(6)
C(126) 0.059(8) 0.079(8) 0.087(9) -0.031(6) -0.032(7) 0.016(7)
C(127) 0.074(8) 0.083(9) 0.082(9) -0.034(7) -0.018(7) 0.000(7)
C(128) 0.10(1) 0.13(1) 0.079(9) -0.064(10) -0.045(8) 0.026(8)
C(129) 0.057(8) 0.061(7) 0.094(9) -0.016(6) -0.028(7) -0.003(6)
C(130) 0.08(1) 0.31(3) 0.09(1) 0.05(2) -0.04(1) -0.05(2)
C(131) 0.11(2) 0.17(2) 0.24(3) 0.02(1) -0.09(2) -0.13(2)
C(132) 0.13(1) 0.11(1) 0.077(10) 0.00(1) -0.016(10) 0.024(9)
C(133) 0.16(2) 0.15(2) 0.21(2) -0.12(1) -0.12(2) 0.13(2)
C(134) 0.20(2) 0.77(7) 0.06(1) -0.34(4) -0.04(1) 0.06(2)
C(135) 0.09(1) 0.24(2) 0.09(1) -0.09(1) -0.037(10) 0.00(1)
C(136) 0.10(1) 0.20(2) 0.064(9) -0.01(1) -0.029(9) -0.02(1)
C(137) 0.21(2) 0.20(2) 0.08(1) -0.11(2) 0.06(1) -0.06(1)
C(138) 0.18(2) 0.24(2) 0.14(2) -0.16(2) 0.10(2) -0.11(2)
C(139) 0.17(2) 0.12(1) 0.11(1) 0.06(1) -0.03(1) 0.04(1)
C(140) 0.26(4) 0.9(1) 0.17(2) 0.32(5) 0.15(3) 0.34(5)

loop_
_atom_type_symbol
_atom_type_description
_atom_type_scat_dispersion_real
_atom_type_scat_dispersion_imag
_atom_type_scat_source
C C 0.003 0.002
;International Tables for Crystallography
(1992, Vol. C, Tables 4.2.6.8 and 6.1.1.1)
;
H H 0.000 0.000
;International Tables for Crystallography
(1992, Vol. C, Table 6.1.1.2)
;
S S 0.125 0.123
;International Tables for Crystallography
(1992, Vol. C, Tables 4.2.6.8 and 6.1.1.1)
;

loop_
_geom_angle_atom_site_label_1
_geom_angle_atom_site_label_2
_geom_angle_atom_site_label_3
_geom_angle
_geom_angle_site_symmetry_1
_geom_angle_publ_flag
C(2) S(1) C(5) 92.5(5) . yes
C(8) S(2) C(11) 90.6(6) . yes
C(14) S(3) C(17) 91.4(5) . yes
C(20) S(4) C(23) 92.3(5) . yes
C(26) S(5) C(29) 91.5(5) . yes
C(32) S(6) C(35) 92.7(5) . yes
C(38) S(7) C(41) 90.3(4) . yes
C(44) S(8) C(47) 92.6(5) . yes
C(50) S(9) C(53) 91.2(5) . yes
C(56) S(10) C(59) 93.0(5) . yes
C(2) C(1) C(60) 152(1) . yes
S(1) C(2) C(1) 118.8(9) . yes
S(1) C(2) C(3) 111.4(8) . yes
C(1) C(2) C(3) 129(1) . yes
C(2) C(3) C(4) 111.7(10) . yes
C(2) C(3) C(61) 125(1) . yes
C(4) C(3) C(61) 122.7(9) . yes
C(3) C(4) C(5) 113.9(9) . yes
C(3) C(4) C(65) 125.2(10) . yes
C(5) C(4) C(65) 120(1) . yes
S(1) C(5) C(4) 110.3(9) . yes
S(1) C(5) C(6) 120.7(8) . yes
C(4) C(5) C(6) 128(1) . yes
C(5) C(6) C(7) 174(1) . yes
C(6) C(7) C(8) 177(1) . yes
S(2) C(8) C(7) 118.1(9) . yes
S(2) C(8) C(9) 113.3(9) . yes
C(7) C(8) C(9) 128.5(10) . yes
C(8) C(9) C(10) 111.4(10) . yes
C(8) C(9) C(69) 124(1) . yes
C(10) C(9) C(69) 124(1) . yes
C(9) C(10) C(11) 112(1) . yes
C(9) C(10) C(73) 124.6(10) . yes
C(11) C(10) C(73) 123.4(9) . yes
S(2) C(11) C(10) 112.6(8) . yes
S(2) C(11) C(12) 119.0(8) . yes
C(10) C(11) C(12) 128.4(10) . yes
C(11) C(12) C(13) 174(1) . yes
C(12) C(13) C(14) 178(1) . yes
S(3) C(14) C(13) 117.9(8) . yes
S(3) C(14) C(15) 111.6(7) . yes
C(13) C(14) C(15) 130.0(9) . yes
C(14) C(15) C(16) 111.9(9) . yes
C(14) C(15) C(77) 120.4(9) . yes
C(16) C(15) C(77) 127(1) . yes
C(15) C(16) C(17) 113(1) . yes
C(15) C(16) C(81) 125.5(10) . yes
C(17) C(16) C(81) 120(1) . yes
S(3) C(17) C(16) 111.0(8) . yes
S(3) C(17) C(18) 120.7(9) . yes
C(16) C(17) C(18) 128(1) . yes
C(17) C(18) C(19) 178(1) . yes
C(18) C(19) C(20) 179(1) . yes
S(4) C(20) C(19) 122.1(8) . yes
S(4) C(20) C(21) 111.9(7) . yes
C(19) C(20) C(21) 125.9(9) . yes
C(20) C(21) C(22) 112.0(9) . yes
C(20) C(21) C(85) 122.4(9) . yes
C(22) C(21) C(85) 125.6(10) . yes
C(21) C(22) C(23) 112.8(9) . yes
C(21) C(22) C(89) 123.9(9) . yes
C(23) C(22) C(89) 123.3(9) . yes
S(4) C(23) C(22) 111.0(7) . yes
S(4) C(23) C(24) 119.8(9) . yes
C(22) C(23) C(24) 129(1) . yes
C(23) C(24) C(25) 162(1) . yes
C(24) C(25) C(26) 154(1) . yes
S(5) C(26) C(25) 121.1(7) . yes
S(5) C(26) C(27) 112.8(7) . yes
C(25) C(26) C(27) 126.0(9) . yes
C(26) C(27) C(28) 111.0(8) . yes
C(26) C(27) C(93) 123.4(8) . yes
C(28) C(27) C(93) 125.5(8) . yes
C(27) C(28) C(29) 113.9(8) . yes
C(27) C(28) C(97) 124.7(9) . yes
C(29) C(28) C(97) 121.2(8) . yes
S(5) C(29) C(28) 110.7(7) . yes
S(5) C(29) C(30) 118.3(8) . yes
C(28) C(29) C(30) 131.1(9) . yes
C(29) C(30) C(31) 144(1) . yes
C(30) C(31) C(32) 150(1) . yes
S(6) C(32) C(31) 118.4(7) . yes
S(6) C(32) C(33) 111.7(7) . yes
C(31) C(32) C(33) 129.8(9) . yes
C(32) C(33) C(34) 111.8(8) . yes
C(32) C(33) C(101) 124.3(9) . yes
C(34) C(33) C(101) 123.9(9) . yes
C(33) C(34) C(35) 112.6(8) . yes
C(33) C(34) C(105) 123.4(8) . yes
C(35) C(34) C(105) 124.0(9) . yes
S(6) C(35) C(34) 111.2(7) . yes
S(6) C(35) C(36) 120.8(7) . yes
C(34) C(35) C(36) 128.0(9) . yes
C(35) C(36) C(37) 175.3(10) . yes
C(36) C(37) C(38) 178(1) . yes
S(7) C(38) C(37) 119.3(7) . yes
S(7) C(38) C(39) 112.8(7) . yes
C(37) C(38) C(39) 127.9(8) . yes
C(38) C(39) C(40) 111.0(8) . yes
C(38) C(39) C(109) 123.5(8) . yes
C(40) C(39) C(109) 125.4(8) . yes
C(39) C(40) C(41) 113.2(8) . yes
C(39) C(40) C(113) 124.2(8) . yes
C(41) C(40) C(113) 122.5(8) . yes
S(7) C(41) C(40) 112.7(6) . yes
S(7) C(41) C(42) 118.4(7) . yes
C(40) C(41) C(42) 128.9(8) . yes
C(41) C(42) C(43) 179(1) . yes
C(42) C(43) C(44) 176.7(9) . yes
S(8) C(44) C(43) 121.2(8) . yes
S(8) C(44) C(45) 112.6(7) . yes
C(43) C(44) C(45) 126.0(10) . yes
C(44) C(45) C(46) 111.3(10) . yes
C(44) C(45) C(117) 124.2(10) . yes
C(46) C(45) C(117) 124(1) . yes
C(45) C(46) C(47) 113.0(10) . yes
C(45) C(46) C(121) 125(1) . yes
C(47) C(46) C(121) 120.3(9) . yes
S(8) C(47) C(46) 110.5(7) . yes
S(8) C(47) C(48) 121.4(9) . yes
C(46) C(47) C(48) 128.1(10) . yes
C(47) C(48) C(49) 175(1) . yes
C(48) C(49) C(50) 176(1) . yes
S(9) C(50) C(49) 119.2(8) . yes
S(9) C(50) C(51) 110.3(8) . yes
C(49) C(50) C(51) 130.5(10) . yes
C(50) C(51) C(52) 113.0(9) . yes
C(50) C(51) C(125) 120.0(9) . yes
C(52) C(51) C(125) 127.0(9) . yes
C(51) C(52) C(53) 112.3(9) . yes
C(51) C(52) C(129) 122.8(9) . yes
C(53) C(52) C(129) 125.0(9) . yes
S(9) C(53) C(52) 113.3(8) . yes
S(9) C(53) C(54) 117.6(8) . yes
C(52) C(53) C(54) 129(1) . yes
C(53) C(54) C(55) 163(1) . yes
C(54) C(55) C(56) 158(1) . yes
S(10) C(56) C(55) 118.9(8) . yes
S(10) C(56) C(57) 112.1(8) . yes
C(55) C(56) C(57) 128(1) . yes
C(56) C(57) C(58) 109(1) . yes
C(56) C(57) C(133) 125(1) . yes
C(58) C(57) C(133) 124(1) . yes
C(57) C(58) C(59) 116(1) . yes
C(57) C(58) C(138) 117(1) . yes
C(59) C(58) C(138) 124.0(10) . yes
S(10) C(59) C(58) 109.0(8) . yes
S(10) C(59) C(60) 118.8(9) . yes
C(58) C(59) C(60) 131(1) . yes
C(1) C(60) C(59) 147(1) . yes
C(3) C(61) C(62) 113.6(10) . yes
C(61) C(62) C(63) 113(1) . yes
C(62) C(63) C(64) 106(2) . yes
C(4) C(65) C(66) 113(1) . yes
C(65) C(66) C(67) 108(1) . yes
C(66) C(67) C(68) 116(2) . yes
C(9) C(69) C(70) 114(1) . yes
C(69) C(70) C(71) 135(2) . yes
C(70) C(71) C(72) 135(3) . yes
C(10) C(73) C(74) 114.2(8) . yes
C(73) C(74) C(75) 114.3(9) . yes
C(74) C(75) C(76) 113.5(10) . yes
C(15) C(77) C(78) 111.0(9) . yes
C(77) C(78) C(79) 113(1) . yes
C(78) C(79) C(80) 114(1) . yes
C(16) C(81) C(82) 112(1) . yes
C(81) C(82) C(83) 113(1) . yes
C(82) C(83) C(84) 111(1) . yes
C(21) C(85) C(86) 114.1(10) . yes
C(85) C(86) C(87) 110(1) . yes
C(86) C(87) C(88) 115(1) . yes
C(22) C(89) C(90) 116(1) . yes
C(89) C(90) C(91) 124(1) . yes
C(90) C(91) C(92) 135(2) . yes
C(27) C(93) C(94) 114.3(9) . yes
C(93) C(94) C(95) 113.1(9) . yes
C(94) C(95) C(96) 115.1(9) . yes
C(28) C(97) C(98) 114.1(9) . yes
C(97) C(98) C(99) 113.8(10) . yes
C(98) C(99) C(100) 114(1) . yes
C(33) C(101) C(102) 111.1(9) . yes
C(101) C(102) C(103) 111(1) . yes
C(102) C(103) C(104) 114(1) . yes
C(34) C(105) C(106) 112.3(9) . yes
C(105) C(106) C(107) 112(1) . yes
C(106) C(107) C(108) 112(1) . yes
C(39) C(109) C(110) 112.3(9) . yes
C(109) C(110) C(111) 114.7(8) . yes
C(110) C(111) C(112) 113.2(9) . yes
C(40) C(113) C(114) 114.5(8) . yes
C(113) C(114) C(115) 113.8(8) . yes
C(114) C(115) C(116) 114.1(9) . yes
C(45) C(117) C(118) 104(1) . yes
C(117) C(118) C(119) 101(1) . yes
C(118) C(119) C(120) 104(3) . yes
C(46) C(121) C(122) 102(1) . yes
C(121) C(122) C(123) 101(1) . yes
C(122) C(123) C(124) 83(2) . yes
C(51) C(125) C(126) 113.9(10) . yes
C(125) C(126) C(127) 110(1) . yes
C(126) C(127) C(128) 112(1) . yes
C(52) C(129) C(130) 116(1) . yes
C(129) C(130) C(131) 130(2) . yes
C(130) C(131) C(132) 136(2) . yes
C(57) C(133) C(134) 129(1) . yes
C(133) C(134) C(135) 124(1) . yes
C(134) C(135) C(136) 112(2) . yes
C(138) C(137) C(139) 84(1) . yes
C(58) C(138) C(137) 86(1) . yes
C(137) C(139) C(140) 105(1) . yes
C(141) C(142) C(143) 144(3) . yes
C(142) C(143) C(144) 116(4) . yes
C(143) C(144) C(145) 113(4) . yes
C(144) C(145) C(146) 137(3) . yes
C(145) C(146) C(147) 79(3) . yes
C(148) C(148) C(149) 98(2) 2_657 yes
C(148) C(149) C(150) 100(2) . yes
C(149) C(150) C(151) 118(3) . yes

loop_
_geom_bond_atom_site_label_1
_geom_bond_atom_site_label_2
_geom_bond_distance
_geom_bond_site_symmetry_2
_geom_bond_publ_flag
S(1) C(2) 1.74(1) . yes
S(1) C(5) 1.73(1) . yes
S(2) C(8) 1.72(1) . yes
S(2) C(11) 1.72(1) . yes
S(3) C(14) 1.74(1) . yes
S(3) C(17) 1.71(1) . yes
S(4) C(20) 1.725(9) . yes
S(4) C(23) 1.74(1) . yes
S(5) C(26) 1.72(1) . yes
S(5) C(29) 1.735(10) . yes
S(6) C(32) 1.726(10) . yes
S(6) C(35) 1.716(9) . yes
S(7) C(38) 1.740(9) . yes
S(7) C(41) 1.746(9) . yes
S(8) C(44) 1.71(1) . yes
S(8) C(47) 1.71(1) . yes
S(9) C(50) 1.76(1) . yes
S(9) C(53) 1.74(1) . yes
S(10) C(56) 1.71(1) . yes
S(10) C(59) 1.73(1) . yes
C(1) C(2) 1.42(2) . yes
C(1) C(60) 1.19(2) . yes
C(2) C(3) 1.38(1) . yes
C(3) C(4) 1.44(1) . yes
C(3) C(61) 1.47(1) . yes
C(4) C(5) 1.38(1) . yes
C(4) C(65) 1.49(2) . yes
C(5) C(6) 1.40(2) . yes
C(6) C(7) 1.19(1) . yes
C(7) C(8) 1.47(2) . yes
C(8) C(9) 1.37(1) . yes
C(9) C(10) 1.43(1) . yes
C(9) C(69) 1.49(2) . yes
C(10) C(11) 1.38(1) . yes
C(10) C(73) 1.53(2) . yes
C(11) C(12) 1.43(2) . yes
C(12) C(13) 1.21(1) . yes
C(13) C(14) 1.41(1) . yes
C(14) C(15) 1.36(1) . yes
C(15) C(16) 1.41(1) . yes
C(15) C(77) 1.52(2) . yes
C(16) C(17) 1.37(1) . yes
C(16) C(81) 1.53(2) . yes
C(17) C(18) 1.42(1) . yes
C(18) C(19) 1.18(1) . yes
C(19) C(20) 1.44(1) . yes
C(20) C(21) 1.39(1) . yes
C(21) C(22) 1.44(1) . yes
C(21) C(85) 1.50(1) . yes
C(22) C(23) 1.39(1) . yes
C(22) C(89) 1.50(1) . yes
C(23) C(24) 1.42(1) . yes
C(24) C(25) 1.16(1) . yes
C(25) C(26) 1.45(1) . yes
C(26) C(27) 1.37(1) . yes
C(27) C(28) 1.43(1) . yes
C(27) C(93) 1.51(1) . yes
C(28) C(29) 1.37(1) . yes
C(28) C(97) 1.52(1) . yes
C(29) C(30) 1.44(1) . yes
C(30) C(31) 1.19(1) . yes
C(31) C(32) 1.44(1) . yes
C(32) C(33) 1.39(1) . yes
C(33) C(34) 1.43(1) . yes
C(33) C(101) 1.53(1) . yes
C(34) C(35) 1.40(1) . yes
C(34) C(105) 1.50(1) . yes
C(35) C(36) 1.39(1) . yes
C(36) C(37) 1.23(1) . yes
C(37) C(38) 1.43(1) . yes
C(38) C(39) 1.40(1) . yes
C(39) C(40) 1.43(1) . yes
C(39) C(109) 1.50(1) . yes
C(40) C(41) 1.37(1) . yes
C(40) C(113) 1.52(1) . yes
C(41) C(42) 1.44(1) . yes
C(42) C(43) 1.18(1) . yes
C(43) C(44) 1.43(1) . yes
C(44) C(45) 1.39(1) . yes
C(45) C(46) 1.42(1) . yes
C(45) C(117) 1.63(2) . yes
C(46) C(47) 1.41(2) . yes
C(46) C(121) 1.64(2) . yes
C(47) C(48) 1.41(1) . yes
C(48) C(49) 1.20(1) . yes
C(49) C(50) 1.41(2) . yes
C(50) C(51) 1.40(1) . yes
C(51) C(52) 1.44(1) . yes
C(51) C(125) 1.50(1) . yes
C(52) C(53) 1.35(1) . yes
C(52) C(129) 1.50(1) . yes
C(53) C(54) 1.42(1) . yes
C(54) C(55) 1.17(1) . yes
C(55) C(56) 1.45(1) . yes
C(56) C(57) 1.38(1) . yes
C(57) C(58) 1.43(2) . yes
C(57) C(133) 1.50(2) . yes
C(58) C(59) 1.35(1) . yes
C(58) C(138) 1.87(3) . yes
C(59) C(60) 1.42(2) . yes
C(61) C(62) 1.53(2) . yes
C(62) C(63) 1.56(2) . yes
C(63) C(64) 1.59(6) . yes
C(65) C(66) 1.52(2) . yes
C(66) C(67) 1.56(2) . yes
C(67) C(68) 1.32(4) . yes
C(69) C(70) 1.49(2) . yes
C(70) C(71) 1.04(3) . yes
C(71) C(72) 1.55(2) . yes
C(73) C(74) 1.51(2) . yes
C(74) C(75) 1.51(2) . yes
C(75) C(76) 1.57(2) . yes
C(77) C(78) 1.47(2) . yes
C(78) C(79) 1.57(2) . yes
C(79) C(80) 1.54(2) . yes
C(81) C(82) 1.44(2) . yes
C(82) C(83) 1.55(2) . yes
C(83) C(84) 1.44(3) . yes
C(85) C(86) 1.51(2) . yes
C(86) C(87) 1.56(2) . yes
C(87) C(88) 1.38(2) . yes
C(89) C(90) 1.45(2) . yes
C(90) C(91) 1.35(2) . yes
C(91) C(92) 1.45(2) . yes
C(93) C(94) 1.51(1) . yes
C(94) C(95) 1.56(1) . yes
C(95) C(96) 1.49(2) . yes
C(97) C(98) 1.49(2) . yes
C(98) C(99) 1.55(1) . yes
C(99) C(100) 1.45(2) . yes
C(101) C(102) 1.55(2) . yes
C(102) C(103) 1.46(2) . yes
C(103) C(104) 1.58(2) . yes
C(105) C(106) 1.54(2) . yes
C(106) C(107) 1.55(1) . yes
C(107) C(108) 1.52(2) . yes
C(109) C(110) 1.55(1) . yes
C(110) C(111) 1.50(2) . yes
C(111) C(112) 1.52(1) . yes
C(113) C(114) 1.50(1) . yes
C(114) C(115) 1.51(1) . yes
C(115) C(116) 1.51(2) . yes
C(117) C(118) 1.46(2) . yes
C(118) C(119) 1.75(4) . yes
C(119) C(120) 1.1(1) . yes
C(121) C(122) 1.45(2) . yes
C(122) C(123) 1.93(3) . yes
C(123) C(124) 1.23(2) . yes
C(125) C(126) 1.52(2) . yes
C(126) C(127) 1.53(2) . yes
C(127) C(128) 1.50(2) . yes
C(129) C(130) 1.42(2) . yes
C(130) C(131) 1.24(3) . yes
C(131) C(132) 1.51(3) . yes
C(133) C(134) 1.15(2) . yes
C(134) C(135) 1.57(2) . yes
C(135) C(136) 1.50(2) . yes
C(137) C(138) 1.26(2) . yes
C(137) C(139) 2.00(3) . yes
C(139) C(140) 1.38(3) . yes
C(141) C(142) 1.94(7) . yes
C(142) C(143) 1.68(5) . yes
C(143) C(144) 1.52(5) . yes
C(144) C(145) 1.58(4) . yes
C(145) C(146) 1.89(7) . yes
C(146) C(147) 2.11(8) . yes
C(148) C(148) 1.79(4) 2_657 yes
C(148) C(149) 1.64(3) . yes
C(149) C(150) 1.53(3) . yes
C(150) C(151) 1.44(5) . yes

loop_
_geom_contact_atom_site_label_1
_geom_contact_atom_site_label_2
_geom_contact_distance
_geom_contact_site_symmetry_2
S(4) S(9) 3.596(4) 1_455
S(8) C(26) 3.589(10) 1_655
C(6) C(121) 3.56(2) 1_545
C(26) C(28) 3.56(1) 2_555
C(50) C(64) 3.60(3) 2_746
C(140) C(146) 3.45(9) 1_645

loop_
_geom_torsion_atom_site_label_1
_geom_torsion_atom_site_label_2
_geom_torsion_atom_site_label_3
_geom_torsion_atom_site_label_4
_geom_torsion
_geom_torsion_site_symmetry_2
_geom_torsion_site_symmetry_3
_geom_torsion_site_symmetry_4
_geom_torsion_publ_flag
S(1) C(2) C(1) C(60) -169(2) . . . yes
S(1) C(2) C(3) C(4) 3(1) . . . yes
S(1) C(2) C(3) C(61) 179.6(9) . . . yes
S(1) C(5) C(4) C(3) 0(1) . . . yes
S(1) C(5) C(4) C(65) 179.4(10) . . . yes
S(1) C(5) C(6) C(7) 36(15) . . . yes
S(2) C(8) C(7) C(6) 107(31) . . . yes
S(2) C(8) C(9) C(10) 1(1) . . . yes
S(2) C(8) C(9) C(69) -179.9(8) . . . yes
S(2) C(11) C(10) C(9) 0(1) . . . yes
S(2) C(11) C(10) C(73) -179.0(8) . . . yes
S(2) C(11) C(12) C(13) 4(11) . . . yes
S(3) C(14) C(13) C(12) -151(42) . . . yes
S(3) C(14) C(15) C(16) 4(1) . . . yes
S(3) C(14) C(15) C(77) -177.8(9) . . . yes
S(3) C(17) C(16) C(15) -2(1) . . . yes
S(3) C(17) C(16) C(81) -179.3(9) . . . yes
S(3) C(17) C(18) C(19) -141(62) . . . yes
S(4) C(20) C(19) C(18) 4(75) . . . yes
S(4) C(20) C(21) C(22) 0(1) . . . yes
S(4) C(20) C(21) C(85) 178.7(8) . . . yes
S(4) C(23) C(22) C(21) 0(1) . . . yes
S(4) C(23) C(22) C(89) 179.3(9) . . . yes
S(4) C(23) C(24) C(25) 141(3) . . . yes
S(5) C(26) C(25) C(24) 1(2) . . . yes
S(5) C(26) C(27) C(28) 0(1) . . . yes
S(5) C(26) C(27) C(93) 178.6(8) . . . yes
S(5) C(29) C(28) C(27) -2(1) . . . yes
S(5) C(29) C(28) C(97) -178.6(8) . . . yes
S(5) C(29) C(30) C(31) 7(2) . . . yes
S(6) C(32) C(31) C(30) 172(2) . . . yes
S(6) C(32) C(33) C(34) 0(1) . . . yes
S(6) C(32) C(33) C(101) 178.9(8) . . . yes
S(6) C(35) C(34) C(33) 0(1) . . . yes
S(6) C(35) C(34) C(105) 179.9(8) . . . yes
S(6) C(35) C(36) C(37) 6(15) . . . yes
S(7) C(38) C(37) C(36) -34(35) . . . yes
S(7) C(38) C(39) C(40) 0(1) . . . yes
S(7) C(38) C(39) C(109) 177.8(7) . . . yes
S(7) C(41) C(40) C(39) 1(1) . . . yes
S(7) C(41) C(40) C(113) 179.0(7) . . . yes
S(7) C(41) C(42) C(43) 75(66) . . . yes
S(8) C(44) C(43) C(42) 46(21) . . . yes
S(8) C(44) C(45) C(46) 3(1) . . . yes
S(8) C(44) C(45) C(117) -171.2(10) . . . yes
S(8) C(47) C(46) C(45) 1(1) . . . yes
S(8) C(47) C(46) C(121) 169.2(9) . . . yes
S(8) C(47) C(48) C(49) 26(13) . . . yes
S(9) C(50) C(49) C(48) 150(16) . . . yes
S(9) C(50) C(51) C(52) 0(1) . . . yes
S(9) C(50) C(51) C(125) -178.9(8) . . . yes
S(9) C(53) C(52) C(51) 0(1) . . . yes
S(9) C(53) C(52) C(129) -179.6(10) . . . yes
S(9) C(53) C(54) C(55) -159(3) . . . yes
S(10) C(56) C(55) C(54) -6(3) . . . yes
S(10) C(56) C(57) C(58) 1(1) . . . yes
S(10) C(56) C(57) C(133) -176(1) . . . yes
S(10) C(59) C(58) C(57) -2(1) . . . yes
S(10) C(59) C(58) C(138) 161(1) . . . yes
S(10) C(59) C(60) C(1) 1(2) . . . yes
C(1) C(2) S(1) C(5) -179(1) . . . yes
C(1) C(2) C(3) C(4) 179(1) . . . yes
C(1) C(2) C(3) C(61) -4(2) . . . yes
C(1) C(60) C(59) C(58) 175(2) . . . yes
C(2) S(1) C(5) C(4) 2.0(9) . . . yes
C(2) S(1) C(5) C(6) 179.4(10) . . . yes
C(2) C(1) C(60) C(59) 179(1) . . . yes
C(2) C(3) C(4) C(5) -2(1) . . . yes
C(2) C(3) C(4) C(65) 177(1) . . . yes
C(2) C(3) C(61) C(62) -83(1) . . . yes
C(3) C(2) S(1) C(5) -3.5(9) . . . yes
C(3) C(2) C(1) C(60) 15(3) . . . yes
C(3) C(4) C(5) C(6) -177(1) . . . yes
C(3) C(4) C(65) C(66) 85(1) . . . yes
C(3) C(61) C(62) C(63) -178(1) . . . yes
C(4) C(3) C(61) C(62) 91(1) . . . yes
C(4) C(5) C(6) C(7) -146(14) . . . yes
C(4) C(65) C(66) C(67) -168(1) . . . yes
C(5) C(4) C(3) C(61) -178(1) . . . yes
C(5) C(4) C(65) C(66) -94(1) . . . yes
C(5) C(6) C(7) C(8) -169(22) . . . yes
C(6) C(5) C(4) C(65) 2(1) . . . yes
C(6) C(7) C(8) C(9) -70(31) . . . yes
C(7) C(8) S(2) C(11) -179.0(9) . . . yes
C(7) C(8) C(9) C(10) 179(1) . . . yes
C(7) C(8) C(9) C(69) -2(1) . . . yes
C(8) S(2) C(11) C(10) 0.1(8) . . . yes
C(8) S(2) C(11) C(12) 179.3(8) . . . yes
C(8) C(9) C(10) C(11) -1(1) . . . yes
C(8) C(9) C(10) C(73) 178.2(9) . . . yes
C(8) C(9) C(69) C(70) 94(1) . . . yes
C(9) C(8) S(2) C(11) -1.1(8) . . . yes
C(9) C(10) C(11) C(12) -178.2(10) . . . yes
C(9) C(10) C(73) C(74) -92(1) . . . yes
C(9) C(69) C(70) C(71) -35(4) . . . yes
C(10) C(9) C(69) C(70) -87(1) . . . yes
C(10) C(11) C(12) C(13) -176(10) . . . yes
C(10) C(73) C(74) C(75) 175.3(9) . . . yes
C(11) C(10) C(9) C(69) 179.9(9) . . . yes
C(11) C(10) C(73) C(74) 87(1) . . . yes
C(11) C(12) C(13) C(14) 155(36) . . . yes
C(12) C(11) C(10) C(73) 1(1) . . . yes
C(12) C(13) C(14) C(15) 37(43) . . . yes
C(13) C(14) S(3) C(17) -177.2(8) . . . yes
C(13) C(14) C(15) C(16) 175(1) . . . yes
C(13) C(14) C(15) C(77) -6(1) . . . yes
C(14) S(3) C(17) C(16) 3.6(9) . . . yes
C(14) S(3) C(17) C(18) 178.8(9) . . . yes
C(14) C(15) C(16) C(17) -1(1) . . . yes
C(14) C(15) C(16) C(81) 175(1) . . . yes
C(14) C(15) C(77) C(78) -89(1) . . . yes
C(15) C(14) S(3) C(17) -4.5(9) . . . yes
C(15) C(16) C(17) C(18) -176(1) . . . yes
C(15) C(16) C(81) C(82) -102(1) . . . yes
C(15) C(77) C(78) C(79) 174.2(10) . . . yes
C(16) C(15) C(77) C(78) 88(1) . . . yes
C(16) C(17) C(18) C(19) 33(63) . . . yes
C(16) C(81) C(82) C(83) -174(1) . . . yes
C(17) C(16) C(15) C(77) -179(1) . . . yes
C(17) C(16) C(81) C(82) 74(1) . . . yes
C(17) C(18) C(19) C(20) 155(55) . . . yes
C(18) C(17) C(16) C(81) 5(1) . . . yes
C(18) C(19) C(20) C(21) -177(74) . . . yes
C(19) C(20) S(4) C(23) 177.9(9) . . . yes
C(19) C(20) C(21) C(22) -177.9(10) . . . yes
C(19) C(20) C(21) C(85) 0(1) . . . yes
C(20) S(4) C(23) C(22) 0.2(8) . . . yes
C(20) S(4) C(23) C(24) -177.9(9) . . . yes
C(20) C(21) C(22) C(23) 0(1) . . . yes
C(20) C(21) C(22) C(89) -179(1) . . . yes
C(20) C(21) C(85) C(86) 78(1) . . . yes
C(21) C(20) S(4) C(23) 0.0(8) . . . yes
C(21) C(22) C(23) C(24) 177(1) . . . yes
C(21) C(22) C(89) C(90) 74(1) . . . yes
C(21) C(85) C(86) C(87) 180.0(10) . . . yes
C(22) C(21) C(85) C(86) -103(1) . . . yes
C(22) C(23) C(24) C(25) -36(4) . . . yes
C(22) C(89) C(90) C(91) 51(2) . . . yes
C(23) C(22) C(21) C(85) -178(1) . . . yes
C(23) C(22) C(89) C(90) -105(1) . . . yes
C(23) C(24) C(25) C(26) -173(2) . . . yes
C(24) C(23) C(22) C(89) -2(1) . . . yes
C(24) C(25) C(26) C(27) 177(2) . . . yes
C(25) C(26) S(5) C(29) 175.7(8) . . . yes
C(25) C(26) C(27) C(28) -176.6(9) . . . yes
C(25) C(26) C(27) C(93) 2(1) . . . yes
C(26) S(5) C(29) C(28) 1.6(8) . . . yes
C(26) S(5) C(29) C(30) -177.7(9) . . . yes
C(26) C(27) C(28) C(29) 1(1) . . . yes
C(26) C(27) C(28) C(97) 178.1(10) . . . yes
C(26) C(27) C(93) C(94) 80(1) . . . yes
C(27) C(26) S(5) C(29) -0.5(8) . . . yes
C(27) C(28) C(29) C(30) 176(1) . . . yes
C(27) C(28) C(97) C(98) 81(1) . . . yes
C(27) C(93) C(94) C(95) -174.3(8) . . . yes
C(28) C(27) C(93) C(94) -100(1) . . . yes
C(28) C(29) C(30) C(31) -172(1) . . . yes
C(28) C(97) C(98) C(99) -173.3(9) . . . yes
C(29) C(28) C(27) C(93) -177.3(9) . . . yes
C(29) C(28) C(97) C(98) -102(1) . . . yes
C(29) C(30) C(31) C(32) 172(1) . . . yes
C(30) C(29) C(28) C(97) 0(1) . . . yes
C(30) C(31) C(32) C(33) -9(3) . . . yes
C(31) C(32) S(6) C(35) 177.2(9) . . . yes
C(31) C(32) C(33) C(34) -176(1) . . . yes
C(31) C(32) C(33) C(101) 1(1) . . . yes
C(32) S(6) C(35) C(34) 0.3(9) . . . yes
C(32) S(6) C(35) C(36) -178.9(10) . . . yes
C(32) C(33) C(34) C(35) 0(1) . . . yes
C(32) C(33) C(34) C(105) 179.6(10) . . . yes
C(32) C(33) C(101) C(102) 81(1) . . . yes
C(33) C(32) S(6) C(35) -0.6(9) . . . yes
C(33) C(34) C(35) C(36) 179(1) . . . yes
C(33) C(34) C(105) C(106) -87(1) . . . yes
C(33) C(101) C(102) C(103) -174(1) . . . yes
C(34) C(33) C(101) C(102) -100(1) . . . yes
C(34) C(35) C(36) C(37) -172(14) . . . yes
C(34) C(105) C(106) C(107) 171.7(8) . . . yes
C(35) C(34) C(33) C(101) -178.8(10) . . . yes
C(35) C(34) C(105) C(106) 93(1) . . . yes
C(35) C(36) C(37) C(38) 64(43) . . . yes
C(36) C(35) C(34) C(105) 0(1) . . . yes
C(36) C(37) C(38) C(39) 143(34) . . . yes
C(37) C(38) S(7) C(41) 178.8(8) . . . yes
C(37) C(38) C(39) C(40) -177.8(10) . . . yes
C(37) C(38) C(39) C(109) 0(1) . . . yes
C(38) S(7) C(41) C(40) -0.8(8) . . . yes
C(38) S(7) C(41) C(42) 178.9(8) . . . yes
C(38) C(39) C(40) C(41) -1(1) . . . yes
C(38) C(39) C(40) C(113) -179.0(9) . . . yes
C(38) C(39) C(109) C(110) -96(1) . . . yes
C(39) C(38) S(7) C(41) -0.2(8) . . . yes
C(39) C(40) C(41) C(42) -178.1(9) . . . yes
C(39) C(40) C(113) C(114) 92(1) . . . yes
C(39) C(109) C(110) C(111) 62(1) . . . yes
C(40) C(39) C(109) C(110) 79(1) . . . yes
C(40) C(41) C(42) C(43) -105(66) . . . yes
C(40) C(113) C(114) C(115) 179.5(9) . . . yes
C(41) C(40) C(39) C(109) -178.4(9) . . . yes
C(41) C(40) C(113) C(114) -85(1) . . . yes
C(41) C(42) C(43) C(44) -121(58) . . . yes
C(42) C(41) C(40) C(113) 0(1) . . . yes
C(42) C(43) C(44) C(45) -127(21) . . . yes
C(43) C(44) S(8) C(47) -177.0(9) . . . yes
C(43) C(44) C(45) C(46) 177(1) . . . yes
C(43) C(44) C(45) C(117) 2(1) . . . yes
C(44) S(8) C(47) C(46) 1.0(9) . . . yes
C(44) S(8) C(47) C(48) 179.7(9) . . . yes
C(44) C(45) C(46) C(47) -3(1) . . . yes
C(44) C(45) C(46) C(121) -170(1) . . . yes
C(44) C(45) C(117) C(118) -108(1) . . . yes
C(45) C(44) S(8) C(47) -2.8(9) . . . yes
C(45) C(46) C(47) C(48) -177(1) . . . yes
C(45) C(46) C(121) C(122) -105(1) . . . yes
C(45) C(117) C(118) C(119) 165(2) . . . yes
C(46) C(45) C(117) C(118) 77(1) . . . yes
C(46) C(47) C(48) C(49) -154(12) . . . yes
C(46) C(121) C(122) C(123) 157.7(9) . . . yes
C(47) C(46) C(45) C(117) 171(1) . . . yes
C(47) C(46) C(121) C(122) 88(1) . . . yes
C(47) C(48) C(49) C(50) 151(13) . . . yes
C(48) C(47) C(46) C(121) -9(1) . . . yes
C(48) C(49) C(50) C(51) -30(17) . . . yes
C(49) C(50) S(9) C(53) 180.0(9) . . . yes
C(49) C(50) C(51) C(52) -179(1) . . . yes
C(49) C(50) C(51) C(125) 1(1) . . . yes
C(50) S(9) C(53) C(52) -0.6(9) . . . yes
C(50) S(9) C(53) C(54) 179.8(9) . . . yes
C(50) C(51) C(52) C(53) 0(1) . . . yes
C(50) C(51) C(52) C(129) -179(1) . . . yes
C(50) C(51) C(125) C(126) -79(1) . . . yes
C(51) C(50) S(9) C(53) 0.6(9) . . . yes
C(51) C(52) C(53) C(54) 179(1) . . . yes
C(51) C(52) C(129) C(130) -83(1) . . . yes
C(51) C(125) C(126) C(127) -177.3(9) . . . yes
C(52) C(51) C(125) C(126) 102(1) . . . yes
C(52) C(53) C(54) C(55) 20(4) . . . yes
C(52) C(129) C(130) C(131) -39(3) . . . yes
C(53) C(52) C(51) C(125) 178(1) . . . yes
C(53) C(52) C(129) C(130) 96(1) . . . yes
C(53) C(54) C(55) C(56) -173(2) . . . yes
C(54) C(53) C(52) C(129) 0(1) . . . yes
C(54) C(55) C(56) C(57) 178(2) . . . yes
C(55) C(56) S(10) C(59) -178.6(8) . . . yes
C(55) C(56) C(57) C(58) 177(1) . . . yes
C(55) C(56) C(57) C(133) -1(2) . . . yes
C(56) S(10) C(59) C(58) 2.8(10) . . . yes
C(56) S(10) C(59) C(60) 177.7(9) . . . yes
C(56) C(57) C(58) C(59) 0(1) . . . yes
C(56) C(57) C(58) C(138) -164(1) . . . yes
C(56) C(57) C(133) C(134) -60(4) . . . yes
C(57) C(56) S(10) C(59) -2.6(10) . . . yes
C(57) C(58) C(59) C(60) -176(1) . . . yes
C(57) C(58) C(138) C(137) -104(1) . . . yes
C(57) C(133) C(134) C(135) 172(2) . . . yes
C(58) C(57) C(133) C(134) 121(3) . . . yes
C(58) C(138) C(137) C(139) 173(1) . . . yes
C(59) C(58) C(57) C(133) 179(1) . . . yes
C(59) C(58) C(138) C(137) 91(1) . . . yes
C(60) C(59) C(58) C(138) -12(2) . . . yes
C(61) C(3) C(4) C(65) 2(1) . . . yes
C(61) C(62) C(63) C(64) 70(2) . . . yes
C(65) C(66) C(67) C(68) 177(2) . . . yes
C(69) C(9) C(10) C(73) 0(1) . . . yes
C(69) C(70) C(71) C(72) -176(2) . . . yes
C(73) C(74) C(75) C(76) -178.0(10) . . . yes
C(77) C(15) C(16) C(81) -2(1) . . . yes
C(77) C(78) C(79) C(80) -178(1) . . . yes
C(81) C(82) C(83) C(84) 142(1) . . . yes
C(85) C(21) C(22) C(89) 1(1) . . . yes
C(85) C(86) C(87) C(88) 178(1) . . . yes
C(89) C(90) C(91) C(92) -174(1) . . . yes
C(93) C(27) C(28) C(97) -1(1) . . . yes
C(93) C(94) C(95) C(96) 68(1) . . . yes
C(97) C(98) C(99) C(100) 177(1) . . . yes
C(101) C(33) C(34) C(105) 1(1) . . . yes
C(101) C(102) C(103) C(104) 179(1) . . . yes
C(105) C(106) C(107) C(108) 178(1) . . . yes
C(109) C(39) C(40) C(113) 4(1) . . . yes
C(109) C(110) C(111) C(112) 179.6(9) . . . yes
C(113) C(114) C(115) C(116) 175(1) . . . yes
C(117) C(45) C(46) C(121) 4(2) . . . yes
C(117) C(118) C(119) C(120) 50(4) . . . yes
C(121) C(122) C(123) C(124) 71(1) . . . yes
C(125) C(51) C(52) C(129) -1(1) . . . yes
C(125) C(126) C(127) C(128) -177(1) . . . yes
C(129) C(130) C(131) C(132) 178(1) . . . yes
C(133) C(57) C(58) C(138) 14(2) . . . yes
C(133) C(134) C(135) C(136) -109(3) . . . yes
C(138) C(137) C(139) C(140) -143(3) . . . yes
C(141) C(142) C(143) C(144) -135(6) . . . yes
C(142) C(143) C(144) C(145) -174(3) . . . yes
C(143) C(144) C(145) C(146) 166(4) . . . yes
C(144) C(145) C(146) C(147) 178(5) . . . yes
C(148) C(148) C(149) C(150) 173(2) 2_657 2_657 2_657 yes
C(148) C(149) C(150) C(151) -100(3) . . . yes
C(149) C(148) C(148) C(149) 180.0 . 2_657 2_657 yes
C(149) C(148) C(148) C(149) 180.0 . 2_657 2_657 yes
